data_2201628
loop_
_publ_author_name
'Blake, Alexander J.'
'Hubberstey, Peter'
'Mackrell, Alexander D.'

_publ_section_title
;
 3,4,6-Tris(pyrazol-1-yl)pyridazine
;
_journal_issue 12
_journal_name_full 'Acta Crystallographica Section E'
_journal_page_first o1408
_journal_page_last o1410
_journal_paper_doi 10.1107/S1600536802020925
_journal_volume 58
_journal_year 2002
_chemical_formula_iupac 'C13 H10 N8'
_chemical_formula_moiety 'C13 H10 N8'
_chemical_formula_sum 'C13 H10 N8'
_chemical_formula_weight 278.29
_chemical_name_common
;
3,4,6-Tris(pyrazol-1-yl)pyridazine
;
_chemical_name_systematic
;
3,4,6-Tris(pyrazol-1-yl)pyridazine
;
_space_group_IT_number 14
_symmetry_cell_setting monoclinic
_symmetry_space_group_name_Hall '-P 2yn'
_symmetry_space_group_name_H-M 'P 1 21/n 1'
_atom_sites_solution_hydrogens geom
_atom_sites_solution_primary direct
_atom_sites_solution_secondary difmap
_audit_creation_method 'SHELXL-97 plus manual editing'
_cell_angle_alpha 90.00
_cell_angle_beta 102.14(3)
_cell_angle_gamma 90.00
_cell_formula_units_Z 4
_cell_length_a 13.190(5)
_cell_length_b 7.003(3)
_cell_length_c 14.326(4)
_cell_measurement_reflns_used 29
_cell_measurement_temperature 298(2)
_cell_measurement_theta_max 12.0
_cell_measurement_theta_min 10.0
_cell_volume 1293.7(8)
_computing_cell_refinement STADI4
_computing_data_collection 'STADI4 (Stoe & Cie, 1997)'
_computing_data_reduction 'X-RED (Stoe & Cie, 1997)'
_computing_molecular_graphics 'CAMERON (Watkin et al., 1996)'
_computing_publication_material 'SHELXL97 and PLATON (Spek, 2002)'
_computing_structure_refinement 'SHELXL97 (Sheldrick, 1997)'
_computing_structure_solution 'SIR92 (Altomare et al., 1994)'
_diffrn_ambient_temperature 298(2)
_diffrn_measured_fraction_theta_full 0.999
_diffrn_measured_fraction_theta_max 0.999
_diffrn_measurement_device_type 'Stoe Stadi-4 four-circle'
_diffrn_measurement_method \w/\q
_diffrn_radiation_monochromator graphite
_diffrn_radiation_source 'fine-focus sealed tube'
_diffrn_radiation_type MoK\a
_diffrn_radiation_wavelength 0.71073
_diffrn_reflns_av_R_equivalents 0.117
_diffrn_reflns_av_sigmaI/netI 0.134
_diffrn_reflns_limit_h_max 14
_diffrn_reflns_limit_h_min -14
_diffrn_reflns_limit_k_max 7
_diffrn_reflns_limit_k_min 0
_diffrn_reflns_limit_l_max 15
_diffrn_reflns_limit_l_min -15
_diffrn_reflns_number 3374
_diffrn_reflns_theta_full 22.48
_diffrn_reflns_theta_max 22.48
_diffrn_reflns_theta_min 2.91
_diffrn_standards_decay_% 0
_diffrn_standards_interval_time 60
_diffrn_standards_number 3
_exptl_absorpt_coefficient_mu 0.097
_exptl_absorpt_correction_type none
_exptl_crystal_colour colourless
_exptl_crystal_density_diffrn 1.429
_exptl_crystal_density_method 'not measured'
_exptl_crystal_description plate
_exptl_crystal_F_000 576
_exptl_crystal_size_max 0.23
_exptl_crystal_size_mid 0.23
_exptl_crystal_size_min 0.02
_refine_diff_density_max 0.19
_refine_diff_density_min -0.27
_refine_ls_extinction_method none
_refine_ls_goodness_of_fit_ref 1.187
_refine_ls_hydrogen_treatment constr
_refine_ls_matrix_type full
_refine_ls_number_parameters 190
_refine_ls_number_reflns 1688
_refine_ls_number_restraints 0
_refine_ls_restrained_S_all 1.187
_refine_ls_R_factor_all 0.173
_refine_ls_R_factor_gt 0.0810
_refine_ls_shift/su_max 0.001
_refine_ls_shift/su_mean <0.001
_refine_ls_structure_factor_coef Fsqd
_refine_ls_weighting_details 'calc w = 1/[\s^2^(Fo^2^)+(0.014P)^2^+1.704P] where P = (Fo^2^+2Fc^2^)/3'
_refine_ls_weighting_scheme calc
_refine_ls_wR_factor_gt 0.127
_refine_ls_wR_factor_ref 0.168
_reflns_number_gt 856
_reflns_number_total 1688
_reflns_threshold_expression I>2\s(I)
_cod_data_source_file su6005.cif
_cod_data_source_block I
_cod_original_sg_symbol_H-M 'P 21/n'
_cod_database_code 2201628
_cod_database_fobs_code 2201628

loop_
_symmetry_equiv_pos_as_xyz
'x, y, z'
'-x+1/2, y+1/2, -z+1/2'
'-x, -y, -z'
'x-1/2, -y-1/2, z-1/2'

loop_
_atom_site_label
_atom_site_fract_x
_atom_site_fract_y
_atom_site_fract_z
_atom_site_U_iso_or_equiv
_atom_site_adp_type
_atom_site_calc_flag
_atom_site_refinement_flags
_atom_site_occupancy
_atom_site_disorder_assembly
_atom_site_disorder_group
_atom_site_type_symbol
N1 0.7987(4) 0.0765(9) 0.8711(4) 0.0507(17) Uani d . 1 . . N
N2 0.7819(4) 0.0605(9) 0.7754(4) 0.0525(18) Uani d . 1 . . N
C3 0.8456(5) 0.1426(11) 0.7282(4) 0.046(2) Uani d . 1 . . C
C4 0.9301(4) 0.2556(10) 0.7723(5) 0.0407(18) Uani d . 1 . . C
C5 0.9512(5) 0.2662(11) 0.8702(4) 0.047(2) Uani d . 1 . . C
H5 1.0078 0.3335 0.9042 0.056 Uiso calc R 1 . . H
C6 0.8826(5) 0.1702(11) 0.9153(5) 0.0449(18) Uani d . 1 . . C
N31 0.8264(4) 0.1013(9) 0.6291(4) 0.0488(18) Uani d . 1 . . N
N32 0.9050(4) 0.0317(10) 0.5902(4) 0.066(2) Uani d . 1 . . N
C33 0.8615(5) 0.0006(13) 0.5001(5) 0.065(2) Uani d . 1 . . C
H33 0.8964 -0.0473 0.4551 0.078 Uiso calc R 1 . . H
C34 0.7559(5) 0.0484(12) 0.4802(5) 0.060(2) Uani d . 1 . . C
H34 0.7093 0.0384 0.4219 0.072 Uiso calc R 1 . . H
C35 0.7362(5) 0.1121(10) 0.5636(5) 0.051(2) Uani d . 1 . . C
H35 0.6729 0.1551 0.5741 0.061 Uiso calc R 1 . . H
N41 0.9914(4) 0.3572(9) 0.7189(4) 0.0498(17) Uani d . 1 . . N
N42 1.0948(4) 0.3754(10) 0.7546(4) 0.061(2) Uani d . 1 . . N
C43 1.1257(6) 0.4956(13) 0.6942(5) 0.065(2) Uani d . 1 . . C
H43 1.1939 0.5364 0.7003 0.078 Uiso calc R 1 . . H
C44 1.0444(6) 0.5539(13) 0.6206(5) 0.066(2) Uani d . 1 . . C
H44 1.0477 0.6362 0.5704 0.080 Uiso calc R 1 . . H
C45 0.9588(5) 0.4627(12) 0.6390(5) 0.059(2) Uani d . 1 . . C
H45 0.8913 0.4716 0.6034 0.071 Uiso calc R 1 . . H
N61 0.9024(4) 0.1662(9) 1.0150(4) 0.0472(16) Uani d . 1 . . N
N62 0.9884(4) 0.2537(9) 1.0675(4) 0.0496(17) Uani d . 1 . . N
C63 0.9837(5) 0.2201(11) 1.1569(5) 0.054(2) Uani d . 1 . . C
H63 1.0322 0.2640 1.2093 0.064 Uiso calc R 1 . . H
C64 0.8969(6) 0.1102(11) 1.1632(5) 0.061(2) Uani d . 1 . . C
H64 0.8777 0.0683 1.2186 0.073 Uiso calc R 1 . . H
C65 0.8469(5) 0.0775(12) 1.0727(5) 0.064(3) Uani d . 1 . . C
H65 0.7862 0.0078 1.0531 0.077 Uiso calc R 1 . . H

loop_
_atom_site_aniso_label
_atom_site_aniso_U_11
_atom_site_aniso_U_22
_atom_site_aniso_U_33
_atom_site_aniso_U_12
_atom_site_aniso_U_13
_atom_site_aniso_U_23
N1 0.043(3) 0.064(5) 0.044(4) -0.011(3) 0.007(3) -0.007(3)
N2 0.041(4) 0.069(5) 0.047(4) -0.006(3) 0.008(3) -0.005(4)
C3 0.038(4) 0.063(6) 0.035(4) -0.002(4) 0.004(3) -0.008(4)
C4 0.031(4) 0.051(5) 0.040(4) -0.002(4) 0.007(3) 0.003(4)
C5 0.032(4) 0.062(6) 0.044(4) -0.007(4) 0.005(3) -0.005(4)
C6 0.044(4) 0.052(5) 0.038(4) 0.003(4) 0.009(3) -0.002(4)
N31 0.033(3) 0.068(5) 0.044(3) 0.006(3) 0.005(3) -0.012(3)
N32 0.045(3) 0.101(6) 0.051(4) 0.012(4) 0.005(3) -0.024(4)
C33 0.060(5) 0.088(7) 0.049(5) -0.002(5) 0.017(4) -0.015(5)
C34 0.048(4) 0.091(7) 0.033(4) 0.003(5) -0.004(3) 0.007(5)
C35 0.028(4) 0.066(6) 0.051(5) 0.006(4) -0.008(3) -0.007(4)
N41 0.037(3) 0.073(5) 0.039(3) -0.006(3) 0.006(3) 0.000(4)
N42 0.037(3) 0.102(6) 0.046(4) -0.008(4) 0.009(3) 0.009(4)
C43 0.056(5) 0.093(7) 0.052(5) -0.012(5) 0.022(4) 0.001(5)
C44 0.065(5) 0.097(7) 0.040(4) -0.007(5) 0.017(4) 0.012(5)
C45 0.052(5) 0.087(7) 0.032(4) 0.001(5) -0.003(3) 0.005(5)
N61 0.041(3) 0.062(5) 0.041(3) -0.012(3) 0.014(3) 0.002(3)
N62 0.048(4) 0.063(5) 0.037(3) -0.007(3) 0.007(3) -0.006(3)
C63 0.059(5) 0.062(6) 0.036(4) 0.004(4) 0.003(4) -0.001(4)
C64 0.072(5) 0.062(6) 0.053(5) -0.014(5) 0.023(4) 0.011(4)
C65 0.053(4) 0.086(7) 0.056(5) -0.017(5) 0.017(4) 0.003(5)

loop_
_atom_type_symbol
_atom_type_description
_atom_type_scat_dispersion_real
_atom_type_scat_dispersion_imag
_atom_type_scat_source
C C 0.0033 0.0016 'International Tables Vol C Tables 4.2.6.8 and 6.1.1.4'
H H 0.0000 0.0000 'International Tables Vol C Tables 4.2.6.8 and 6.1.1.4'
N N 0.0061 0.0033 'International Tables Vol C Tables 4.2.6.8 and 6.1.1.4'

loop_
_geom_angle_atom_site_label_1
_geom_angle_atom_site_label_2
_geom_angle_atom_site_label_3
_geom_angle
C6 N1 N2 118.0(5)
C3 N2 N1 120.0(5)
N2 C3 C4 123.2(6)
N2 C3 N31 115.2(6)
C4 C3 N31 121.5(6)
C5 C4 C3 117.4(6)
C5 C4 N41 120.6(6)
C3 C4 N41 122.0(6)
C4 C5 C6 115.9(6)
N1 C6 C5 125.2(6)
N1 C6 N61 115.8(6)
C5 C6 N61 119.0(6)
C35 N31 N32 111.7(5)
C35 N31 C3 128.9(6)
N32 N31 C3 119.4(5)
C33 N32 N31 104.3(5)
N32 C33 C34 111.7(6)
C35 C34 C33 105.4(6)
C34 C35 N31 106.9(6)
C45 N41 N42 112.4(6)
C45 N41 C4 128.0(6)
N42 N41 C4 119.1(5)
C43 N42 N41 103.6(6)
N42 C43 C44 112.6(7)
C45 C44 C43 104.6(7)
N41 C45 C44 106.8(6)
C65 N61 N62 111.1(5)
C65 N61 C6 128.3(6)
N62 N61 C6 120.5(6)
C63 N62 N61 104.6(5)
N62 C63 C64 111.6(6)
C65 C64 C63 105.8(6)
C64 C65 N61 106.9(7)
C4 C5 H5 122.1
C6 C5 H5 122.1
N32 C33 H33 124.1
C34 C33 H33 124.1
C35 C34 H34 127.3
C33 C34 H34 127.3
C34 C35 H35 126.6
N31 C35 H35 126.6
N42 C43 H43 123.7
C44 C43 H43 123.7
C45 C44 H44 127.7
C43 C44 H44 127.7
N41 C45 H45 126.6
C44 C45 H45 126.6
N62 C63 H63 124.2
C64 C63 H63 124.2
C65 C64 H64 127.1
C63 C64 H64 127.1
C64 C65 H65 126.6
N61 C65 H65 126.6

loop_
_geom_bond_atom_site_label_1
_geom_bond_atom_site_label_2
_geom_bond_site_symmetry_2
_geom_bond_distance
_geom_bond_publ_flag
N1 N2 . 1.347(7) ?
N1 C6 . 1.327(8) ?
N2 C3 . 1.316(8) ?
C3 C4 . 1.404(8) ?
C3 N31 . 1.419(7) ?
C4 C5 . 1.373(8) ?
C4 N41 . 1.415(7) ?
C5 C6 . 1.390(9) ?
C6 N61 . 1.398(7) ?
N31 C35 . 1.353(7) ?
N31 N32 . 1.366(6) ?
N32 C33 . 1.316(8) ?
C33 C34 . 1.402(8) ?
C34 C35 . 1.351(8) ?
N41 C45 . 1.355(8) ?
N41 N42 . 1.358(6) ?
N42 C43 . 1.331(9) ?
C43 C44 . 1.397(9) ?
C44 C45 . 1.370(9) ?
N61 C65 . 1.362(8) ?
N61 N62 . 1.368(7) ?
N62 C63 . 1.316(7) ?
C63 C64 . 1.399(9) ?
C64 C65 . 1.346(9) ?
C5 H5 . 0.9300 ?
C33 H33 . 0.9300 ?
C34 H34 . 0.9300 ?
C35 H35 . 0.9300 ?
C43 H43 . 0.9300 ?
C44 H44 . 0.9300 ?
C45 H45 . 0.9300 ?
C63 H63 . 0.9300 ?
C64 H64 . 0.9300 ?
C65 H65 . 0.9300 ?

loop_
_geom_torsion_atom_site_label_1
_geom_torsion_atom_site_label_2
_geom_torsion_atom_site_label_3
_geom_torsion_atom_site_label_4
_geom_torsion
C6 N1 N2 C3 -2.5(10)
N1 N2 C3 C4 -2.7(11)
N1 N2 C3 N31 174.1(6)
N2 C3 C4 C5 5.5(11)
N31 C3 C4 C5 -171.1(7)
N2 C3 C4 N41 -173.8(7)
N31 C3 C4 N41 9.6(11)
C3 C4 C5 C6 -3.0(10)
N41 C4 C5 C6 176.3(6)
N2 N1 C6 C5 5.0(11)
N2 N1 C6 N61 -173.7(6)
C4 C5 C6 N1 -2.1(11)
C4 C5 C6 N61 176.6(7)
N2 C3 N31 C35 50.2(11)
C4 C3 N31 C35 -132.9(7)
N2 C3 N31 N32 -126.2(7)
C4 C3 N31 N32 50.7(10)
C35 N31 N32 C33 0.1(9)
C3 N31 N32 C33 177.1(7)
N31 N32 C33 C34 -0.1(10)
N32 C33 C34 C35 0.2(11)
C33 C34 C35 N31 -0.1(9)
N32 N31 C35 C34 0.0(9)
C3 N31 C35 C34 -176.7(8)
C5 C4 N41 C45 -135.1(8)
C3 C4 N41 C45 44.1(11)
C5 C4 N41 N42 36.1(10)
C3 C4 N41 N42 -144.6(7)
C45 N41 N42 C43 -0.1(8)
C4 N41 N42 C43 -172.6(6)
N41 N42 C43 C44 -0.2(9)
N42 C43 C44 C45 0.4(10)
N42 N41 C45 C44 0.3(9)
C4 N41 C45 C44 172.0(7)
C43 C44 C45 N41 -0.4(9)
N1 C6 N61 C65 0.4(12)
C5 C6 N61 C65 -178.4(7)
N1 C6 N61 N62 178.2(6)
C5 C6 N61 N62 -0.7(11)
C65 N61 N62 C63 -1.0(8)
C6 N61 N62 C63 -179.1(7)
N61 N62 C63 C64 0.8(9)
N62 C63 C64 C65 -0.3(10)
C63 C64 C65 N61 -0.3(9)
N62 N61 C65 C64 0.8(9)
C6 N61 C65 C64 178.7(7)

loop_
_cod_related_entry_id
_cod_related_entry_database
_cod_related_entry_code
1 ChemSpider 21132028
